data_2219542
loop_
_publ_author_name
'Wu, YanLi'
'Wang, XingCong'
'You, XiuLi'

_publ_section_title
;
 Di-\m-sulfato-bis{[bis(3,5-dimethylpyrazol-1-yl)methane]copper(II)}
;
_journal_coeditor_code CS2085
_journal_issue 10
_journal_name_full 'Acta Crystallographica Section E'
_journal_page_first m1242
_journal_paper_doi 10.1107/S1600536808027840
_journal_volume 64
_journal_year 2008
_chemical_formula_iupac '[Cu2 (S O4)2 (C11 H16 N4)2]'
_chemical_formula_moiety 'C22 H32 Cu2 N8 O8 S2'
_chemical_formula_sum 'C22 H32 Cu2 N8 O8 S2'
_chemical_formula_weight 727.76
_chemical_name_systematic
;
Di-\m-sulfato-bis{[bis(3,5-dimethylpyrazol-1-yl)methane]copper(II)}
;
_space_group_IT_number 14
_symmetry_cell_setting monoclinic
_symmetry_space_group_name_Hall '-P 2yn'
_symmetry_space_group_name_H-M 'P 1 21/n 1'
_atom_sites_solution_hydrogens geom
_atom_sites_solution_primary direct
_atom_sites_solution_secondary difmap
_audit_creation_method SHELXL97
_cell_angle_alpha 90.00
_cell_angle_beta 99.73(3)
_cell_angle_gamma 90.00
_cell_formula_units_Z 2
_cell_length_a 7.5293(15)
_cell_length_b 10.734(2)
_cell_length_c 17.740(4)
_cell_measurement_reflns_used 4573
_cell_measurement_temperature 291(2)
_cell_measurement_theta_max 25.3491
_cell_measurement_theta_min 3.0043
_cell_volume 1413.1(5)
_computing_cell_refinement 'CrystalClear (Rigaku/MSC, 2001)'
_computing_data_collection 'CrystalClear (Rigaku/MSC, 2001)'
_computing_data_reduction 'CrystalStructure (Rigaku/MSC, 2004)'
_computing_molecular_graphics 'SHELXTL (Sheldrick, 2008)'
_computing_publication_material 'SHELXTL (Sheldrick, 2008)'
_computing_structure_refinement 'SHELXL97 (Sheldrick, 2008)'
_computing_structure_solution 'SHELXS97 (Sheldrick, 2008)'
_diffrn_ambient_temperature 291(2)
_diffrn_detector_area_resol_mean 14.6306
_diffrn_measured_fraction_theta_full 0.999
_diffrn_measured_fraction_theta_max 0.999
_diffrn_measurement_device_type 'Rigaku Mercury'
_diffrn_measurement_method \w
_diffrn_radiation_monochromator graphite
_diffrn_radiation_source 'fine-focus sealed tube'
_diffrn_radiation_type MoK\a
_diffrn_radiation_wavelength 0.71073
_diffrn_reflns_av_R_equivalents 0.0390
_diffrn_reflns_av_sigmaI/netI 0.0331
_diffrn_reflns_limit_h_max 9
_diffrn_reflns_limit_h_min -9
_diffrn_reflns_limit_k_max 12
_diffrn_reflns_limit_k_min -12
_diffrn_reflns_limit_l_max 21
_diffrn_reflns_limit_l_min -21
_diffrn_reflns_number 13344
_diffrn_reflns_theta_full 25.35
_diffrn_reflns_theta_max 25.35
_diffrn_reflns_theta_min 3.01
_diffrn_standards_decay_% 0
_diffrn_standards_interval_count 0
_diffrn_standards_interval_time 0
_diffrn_standards_number 0
_exptl_absorpt_coefficient_mu 1.714
_exptl_absorpt_correction_T_max 0.7365
_exptl_absorpt_correction_T_min 0.7042
_exptl_absorpt_correction_type multi-scan
_exptl_absorpt_process_details '(Jacobson, 1998)'
_exptl_crystal_colour green
_exptl_crystal_density_diffrn 1.710
_exptl_crystal_density_method 'not measured'
_exptl_crystal_description block
_exptl_crystal_F_000 748
_exptl_crystal_size_max 0.22
_exptl_crystal_size_mid 0.19
_exptl_crystal_size_min 0.19
_refine_diff_density_max 0.460
_refine_diff_density_min -0.418
_refine_ls_extinction_method none
_refine_ls_goodness_of_fit_ref 1.066
_refine_ls_hydrogen_treatment constr
_refine_ls_matrix_type full
_refine_ls_number_parameters 194
_refine_ls_number_reflns 2580
_refine_ls_number_restraints 0
_refine_ls_restrained_S_all 1.066
_refine_ls_R_factor_all 0.0539
_refine_ls_R_factor_gt 0.0451
_refine_ls_shift/su_max 0.000
_refine_ls_shift/su_mean 0.000
_refine_ls_structure_factor_coef Fsqd
_refine_ls_weighting_details 'calc w = 1/[\s^2^(Fo^2^)+(0.0540P)^2^+2.0475P] where P=(Fo^2^+2Fc^2^)/3'
_refine_ls_weighting_scheme calc
_refine_ls_wR_factor_gt 0.1073
_refine_ls_wR_factor_ref 0.1124
_reflns_number_gt 2253
_reflns_number_total 2580
_reflns_threshold_expression I>2\s(I)
_cod_data_source_file cs2085.cif
_cod_data_source_block I
_cod_original_cell_volume 1413.2(5)
_cod_original_sg_symbol_H-M 'P 21/n'
_cod_database_code 2219542
_cod_database_fobs_code 2219542

loop_
_symmetry_equiv_pos_as_xyz
'x, y, z'
'-x+1/2, y+1/2, -z+1/2'
'-x, -y, -z'
'x-1/2, -y-1/2, z-1/2'

loop_
_atom_site_type_symbol
_atom_site_label
_atom_site_fract_x
_atom_site_fract_y
_atom_site_fract_z
_atom_site_U_iso_or_equiv
_atom_site_adp_type
_atom_site_calc_flag
_atom_site_refinement_flags
_atom_site_occupancy
Cu Cu1 -0.00166(6) 0.33244(4) 0.03099(2) 0.03196(18) Uani d . 1
S S1 -0.08737(12) 0.41689(8) -0.10738(5) 0.0301(2) Uani d . 1
O O1 -0.2040(4) 0.3437(3) -0.06474(16) 0.0422(7) Uani d . 1
O O2 0.0920(3) 0.4113(3) -0.05419(15) 0.0431(7) Uani d . 1
O O3 -0.0756(4) 0.3645(3) -0.18102(15) 0.0461(7) Uani d . 1
O O4 -0.1457(4) 0.5477(3) -0.11429(16) 0.0444(7) Uani d . 1
N N1 -0.1409(4) 0.2717(3) 0.10764(17) 0.0316(7) Uani d . 1
N N2 -0.0581(4) 0.1991(3) 0.16697(17) 0.0330(7) Uani d . 1
N N3 0.1848(4) 0.1141(3) 0.11191(17) 0.0316(7) Uani d . 1
N N4 0.1593(4) 0.1722(3) 0.04242(17) 0.0315(7) Uani d . 1
C C1 -0.3116(5) 0.2839(4) 0.1176(2) 0.0343(9) Uani d . 1
C C2 -0.3360(6) 0.2205(4) 0.1837(2) 0.0411(10) Uani d . 1
H H2 -0.4423 0.2152 0.2036 0.049 Uiso calc R 1
C C3 -0.1745(6) 0.1674(4) 0.2137(2) 0.0365(9) Uani d . 1
C C4 -0.1213(7) 0.0889(5) 0.2836(3) 0.0557(13) Uani d . 1
H H4A -0.0814 0.0089 0.2691 0.084 Uiso calc R 1
H H4B -0.2230 0.0785 0.3092 0.084 Uiso calc R 1
H H4C -0.0253 0.1291 0.3175 0.084 Uiso calc R 1
C C5 -0.4425(5) 0.3586(4) 0.0638(2) 0.0433(10) Uani d . 1
H H5A -0.3832 0.4307 0.0478 0.065 Uiso calc R 1
H H5B -0.5399 0.3843 0.0888 0.065 Uiso calc R 1
H H5C -0.4889 0.3089 0.0198 0.065 Uiso calc R 1
C C6 0.1344(5) 0.1810(4) 0.1760(2) 0.0331(8) Uani d . 1
H H6A 0.1751 0.1348 0.2228 0.040 Uiso calc R 1
H H6B 0.1939 0.2615 0.1807 0.040 Uiso calc R 1
C C7 0.2597(5) -0.0001(4) 0.1088(2) 0.0360(9) Uani d . 1
C C8 0.2818(6) -0.0156(4) 0.0345(2) 0.0418(10) Uani d . 1
H H8 0.3300 -0.0851 0.0140 0.050 Uiso calc R 1
C C9 0.2187(5) 0.0921(4) -0.0045(2) 0.0340(9) Uani d . 1
C C10 0.3072(7) -0.0825(4) 0.1768(3) 0.0509(11) Uani d . 1
H H10A 0.4025 -0.0449 0.2123 0.076 Uiso calc R 1
H H10B 0.3462 -0.1619 0.1609 0.076 Uiso calc R 1
H H10C 0.2034 -0.0936 0.2009 0.076 Uiso calc R 1
C C11 0.2141(6) 0.1216(5) -0.0874(2) 0.0495(11) Uani d . 1
H H11A 0.0912 0.1305 -0.1123 0.074 Uiso calc R 1
H H11B 0.2701 0.0552 -0.1111 0.074 Uiso calc R 1
H H11C 0.2779 0.1979 -0.0920 0.074 Uiso calc R 1

loop_
_atom_site_aniso_label
_atom_site_aniso_U_11
_atom_site_aniso_U_22
_atom_site_aniso_U_33
_atom_site_aniso_U_12
_atom_site_aniso_U_13
_atom_site_aniso_U_23
Cu1 0.0298(3) 0.0404(3) 0.0263(3) 0.00246(19) 0.0063(2) 0.00527(19)
S1 0.0345(5) 0.0300(5) 0.0251(5) -0.0015(4) 0.0034(4) -0.0014(4)
O1 0.0415(16) 0.0482(17) 0.0366(15) -0.0127(13) 0.0059(13) 0.0060(13)
O2 0.0328(15) 0.064(2) 0.0313(14) -0.0037(13) 0.0025(12) 0.0067(14)
O3 0.063(2) 0.0462(17) 0.0285(14) 0.0050(14) 0.0053(14) -0.0078(13)
O4 0.0621(19) 0.0333(15) 0.0372(15) 0.0054(14) 0.0068(14) 0.0024(12)
N1 0.0287(16) 0.0381(18) 0.0286(16) 0.0030(14) 0.0066(13) 0.0039(14)
N2 0.0355(18) 0.0353(17) 0.0287(16) 0.0059(14) 0.0069(14) 0.0051(14)
N3 0.0357(17) 0.0299(16) 0.0297(16) 0.0044(14) 0.0068(14) -0.0006(14)
N4 0.0336(17) 0.0320(17) 0.0293(16) 0.0045(13) 0.0062(14) 0.0010(13)
C1 0.033(2) 0.034(2) 0.038(2) 0.0010(16) 0.0112(17) -0.0067(17)
C2 0.041(2) 0.044(2) 0.043(2) -0.0049(19) 0.0210(19) 0.0026(19)
C3 0.044(2) 0.034(2) 0.035(2) -0.0025(17) 0.0155(19) 0.0045(17)
C4 0.068(3) 0.059(3) 0.044(3) 0.004(2) 0.023(2) 0.023(2)
C5 0.028(2) 0.057(3) 0.045(2) 0.0065(19) 0.0064(19) 0.002(2)
C6 0.039(2) 0.035(2) 0.0249(18) 0.0016(17) 0.0035(16) 0.0009(16)
C7 0.034(2) 0.029(2) 0.043(2) 0.0028(16) 0.0017(17) 0.0007(17)
C8 0.046(2) 0.035(2) 0.044(2) 0.0067(18) 0.0077(19) -0.0071(19)
C9 0.031(2) 0.034(2) 0.037(2) 0.0013(16) 0.0057(17) -0.0069(17)
C10 0.069(3) 0.035(2) 0.047(3) 0.011(2) 0.003(2) 0.005(2)
C11 0.057(3) 0.059(3) 0.034(2) 0.010(2) 0.011(2) -0.008(2)

loop_
_atom_type_symbol
_atom_type_description
_atom_type_scat_dispersion_real
_atom_type_scat_dispersion_imag
_atom_type_scat_source
C C 0.0033 0.0016 'International Tables Vol C Tables 4.2.6.8 and 6.1.1.4'
H H 0.0000 0.0000 'International Tables Vol C Tables 4.2.6.8 and 6.1.1.4'
N N 0.0061 0.0033 'International Tables Vol C Tables 4.2.6.8 and 6.1.1.4'
O O 0.0106 0.0060 'International Tables Vol C Tables 4.2.6.8 and 6.1.1.4'
S S 0.1246 0.1234 'International Tables Vol C Tables 4.2.6.8 and 6.1.1.4'
Cu Cu 0.3201 1.2651 'International Tables Vol C Tables 4.2.6.8 and 6.1.1.4'

loop_
_geom_angle_atom_site_label_1
_geom_angle_atom_site_label_2
_geom_angle_atom_site_label_3
_geom_angle_site_symmetry_1
_geom_angle_site_symmetry_3
_geom_angle
N1 Cu1 O2 . . 168.29(12)
N1 Cu1 O1 . . 100.44(11)
O2 Cu1 O1 . . 69.90(11)
N1 Cu1 N4 . . 91.60(12)
O2 Cu1 N4 . . 98.70(12)
O1 Cu1 N4 . . 117.24(12)
N1 Cu1 O4 . 3_565 89.80(12)
O2 Cu1 O4 . 3_565 93.50(11)
O1 Cu1 O4 . 3_565 139.06(11)
N4 Cu1 O4 . 3_565 101.80(12)
N1 Cu1 S1 . . 134.03(9)
O2 Cu1 S1 . . 35.47(8)
O1 Cu1 S1 . . 34.73(8)
N4 Cu1 S1 . . 115.22(9)
O4 Cu1 S1 3_565 . 117.63(8)
O3 S1 O4 . . 111.17(17)
O3 S1 O1 . . 112.93(18)
O4 S1 O1 . . 110.82(18)
O3 S1 O2 . . 111.43(17)
O4 S1 O2 . . 108.23(17)
O1 S1 O2 . . 101.81(16)
O3 S1 Cu1 . . 132.76(13)
O4 S1 Cu1 . . 115.83(12)
O1 S1 Cu1 . . 53.44(11)
O2 S1 Cu1 . . 48.89(11)
S1 O1 Cu1 . . 91.83(14)
S1 O2 Cu1 . . 95.64(14)
S1 O4 Cu1 . 3_565 114.00(17)
C1 N1 N2 . . 106.1(3)
C1 N1 Cu1 . . 134.3(3)
N2 N1 Cu1 . . 119.6(2)
C3 N2 N1 . . 110.9(3)
C3 N2 C6 . . 129.9(3)
N1 N2 C6 . . 118.6(3)
C7 N3 N4 . . 111.8(3)
C7 N3 C6 . . 130.3(3)
N4 N3 C6 . . 117.8(3)
C9 N4 N3 . . 105.1(3)
C9 N4 Cu1 . . 136.3(3)
N3 N4 Cu1 . . 117.0(2)
N1 C1 C2 . . 109.3(3)
N1 C1 C5 . . 121.1(3)
C2 C1 C5 . . 129.6(4)
C3 C2 C1 . . 107.3(3)
C3 C2 H2 . . 126.4
C1 C2 H2 . . 126.4
N2 C3 C2 . . 106.4(3)
N2 C3 C4 . . 122.8(4)
C2 C3 C4 . . 130.8(4)
C3 C4 H4A . . 109.5
C3 C4 H4B . . 109.5
H4A C4 H4B . . 109.5
C3 C4 H4C . . 109.5
H4A C4 H4C . . 109.5
H4B C4 H4C . . 109.5
C1 C5 H5A . . 109.5
C1 C5 H5B . . 109.5
H5A C5 H5B . . 109.5
C1 C5 H5C . . 109.5
H5A C5 H5C . . 109.5
H5B C5 H5C . . 109.5
N2 C6 N3 . . 111.7(3)
N2 C6 H6A . . 109.3
N3 C6 H6A . . 109.3
N2 C6 H6B . . 109.3
N3 C6 H6B . . 109.3
H6A C6 H6B . . 107.9
N3 C7 C8 . . 105.6(3)
N3 C7 C10 . . 123.2(4)
C8 C7 C10 . . 131.1(4)
C7 C8 C9 . . 107.0(4)
C7 C8 H8 . . 126.5
C9 C8 H8 . . 126.5
N4 C9 C8 . . 110.4(3)
N4 C9 C11 . . 121.7(4)
C8 C9 C11 . . 127.9(4)
C7 C10 H10A . . 109.5
C7 C10 H10B . . 109.5
H10A C10 H10B . . 109.5
C7 C10 H10C . . 109.5
H10A C10 H10C . . 109.5
H10B C10 H10C . . 109.5
C9 C11 H11A . . 109.5
C9 C11 H11B . . 109.5
H11A C11 H11B . . 109.5
C9 C11 H11C . . 109.5
H11A C11 H11C . . 109.5
H11B C11 H11C . . 109.5

loop_
_geom_bond_atom_site_label_1
_geom_bond_atom_site_label_2
_geom_bond_site_symmetry_2
_geom_bond_distance
Cu1 N1 . 1.963(3)
Cu1 O2 . 1.964(3)
Cu1 O1 . 2.085(3)
Cu1 N4 . 2.094(3)
Cu1 O4 3_565 2.125(3)
Cu1 S1 . 2.5939(11)
S1 O3 . 1.439(3)
S1 O4 . 1.470(3)
S1 O1 . 1.479(3)
S1 O2 . 1.513(3)
O4 Cu1 3_565 2.125(3)
N1 C1 . 1.333(5)
N1 N2 . 1.372(4)
N2 C3 . 1.348(5)
N2 C6 . 1.444(5)
N3 C7 . 1.354(5)
N3 N4 . 1.366(4)
N3 C6 . 1.449(5)
N4 C9 . 1.326(5)
C1 C2 . 1.394(5)
C1 C5 . 1.486(6)
C2 C3 . 1.367(6)
C2 H2 . 0.9300
C3 C4 . 1.497(6)
C4 H4A . 0.9600
C4 H4B . 0.9600
C4 H4C . 0.9600
C5 H5A . 0.9600
C5 H5B . 0.9600
C5 H5C . 0.9600
C6 H6A . 0.9700
C6 H6B . 0.9700
C7 C8 . 1.365(5)
C7 C10 . 1.489(6)
C8 C9 . 1.390(6)
C8 H8 . 0.9300
C9 C11 . 1.499(5)
C10 H10A . 0.9600
C10 H10B . 0.9600
C10 H10C . 0.9600
C11 H11A . 0.9600
C11 H11B . 0.9600
C11 H11C . 0.9600
